data_4065611
loop_
_publ_author_name
'Liu, Dongtao'
'Luo, Yunjie'
'Gao, Wei'
'Cui, Dongmei'

_publ_section_title
;
 Stereoselective Polymerization of Styrene with Cationic Scandium
 Precursors Bearing Quinolyl Aniline Ligands
;
_journal_issue 8
_journal_name_full Organometallics
_journal_page_first 1916
_journal_paper_doi 10.1021/om1000265
_journal_volume 29
_journal_year 2010
_chemical_formula_sum 'C27 H41 N2 O Sc Si2'
_chemical_formula_weight 510.76
_chemical_name_systematic
; 
 ? 
;
_space_group_IT_number 2
_symmetry_cell_setting triclinic
_symmetry_space_group_name_Hall '-P 1'
_symmetry_space_group_name_H-M 'P -1'
_atom_sites_solution_hydrogens geom
_atom_sites_solution_primary direct
_atom_sites_solution_secondary difmap
_audit_creation_method SHELXL-97
_cell_angle_alpha 96.0660(10)
_cell_angle_beta 106.8870(10)
_cell_angle_gamma 109.3620(10)
_cell_formula_units_Z 2
_cell_length_a 10.8063(8)
_cell_length_b 10.9221(8)
_cell_length_c 14.2160(11)
_cell_measurement_temperature 187(2)
_cell_volume 1476.33(19)
_computing_cell_refinement 'Bruker SMART'
_computing_data_collection 'Bruker SMART'
_computing_data_reduction 'Bruker SAINT'
_computing_molecular_graphics 'Bruker SHELXTL'
_computing_publication_material 'Bruker SHELXTL'
_computing_structure_refinement 'SHELXL-97 (Sheldrick, 1997)'
_computing_structure_solution 'SHELXS-97 (Sheldrick, 1990)'
_diffrn_ambient_temperature 187(2)
_diffrn_measured_fraction_theta_full 0.974
_diffrn_measured_fraction_theta_max 0.974
_diffrn_measurement_device_type 'Bruker APEX CCD area detector'
_diffrn_measurement_method 'phi and omega scans'
_diffrn_radiation_monochromator graphite
_diffrn_radiation_source 'fine-focus sealed tube'
_diffrn_radiation_type MoK\a
_diffrn_radiation_wavelength 0.71073
_diffrn_reflns_av_R_equivalents 0.0166
_diffrn_reflns_av_sigmaI/netI 0.0366
_diffrn_reflns_limit_h_max 11
_diffrn_reflns_limit_h_min -13
_diffrn_reflns_limit_k_max 10
_diffrn_reflns_limit_k_min -13
_diffrn_reflns_limit_l_max 17
_diffrn_reflns_limit_l_min -16
_diffrn_reflns_number 8367
_diffrn_reflns_theta_full 26.04
_diffrn_reflns_theta_max 26.04
_diffrn_reflns_theta_min 1.54
_exptl_absorpt_coefficient_mu 0.351
_exptl_absorpt_correction_T_max 0.9688
_exptl_absorpt_correction_T_min 0.9380
_exptl_absorpt_correction_type multi-scan
_exptl_crystal_colour red
_exptl_crystal_density_diffrn 1.149
_exptl_crystal_density_method 'not measured'
_exptl_crystal_description block
_exptl_crystal_F_000 548
_exptl_crystal_size_max 0.19
_exptl_crystal_size_mid 0.11
_exptl_crystal_size_min 0.09
_refine_diff_density_max 0.714
_refine_diff_density_min -0.352
_refine_diff_density_rms 0.056
_refine_ls_extinction_method none
_refine_ls_goodness_of_fit_ref 1.035
_refine_ls_hydrogen_treatment constr
_refine_ls_matrix_type full
_refine_ls_number_parameters 304
_refine_ls_number_reflns 5681
_refine_ls_number_restraints 0
_refine_ls_restrained_S_all 1.035
_refine_ls_R_factor_all 0.0583
_refine_ls_R_factor_gt 0.0491
_refine_ls_shift/su_max 0.001
_refine_ls_shift/su_mean 0.000
_refine_ls_structure_factor_coef Fsqd
_refine_ls_weighting_details 'calc w=1/[\s^2^(Fo^2^)+(0.0594P)^2^+0.9178P] where P=(Fo^2^+2Fc^2^)/3'
_refine_ls_weighting_scheme calc
_refine_ls_wR_factor_gt 0.1179
_refine_ls_wR_factor_ref 0.1256
_reflns_number_gt 4844
_reflns_number_total 5681
_reflns_threshold_expression >2sigma(I)
_cod_data_source_file om1000265_si_002.cif
_cod_data_source_block complex5
_cod_original_cell_volume 1476.32(19)
_cod_original_sg_symbol_H-M P-1
_cod_database_code 4065611

loop_
_symmetry_equiv_pos_as_xyz
'x, y, z'
'-x, -y, -z'

loop_
_atom_site_label
_atom_site_type_symbol
_atom_site_fract_x
_atom_site_fract_y
_atom_site_fract_z
_atom_site_U_iso_or_equiv
_atom_site_adp_type
_atom_site_occupancy
_atom_site_symmetry_multiplicity
_atom_site_calc_flag
_atom_site_refinement_flags
Sc1 Sc 0.03542(4) 0.65979(4) 0.19833(3) 0.02503(13) Uani 1 1 d .
Si1 Si 0.21849(7) 0.98538(6) 0.15753(5) 0.03120(17) Uani 1 1 d .
Si2 Si -0.25685(7) 0.34730(7) 0.13752(5) 0.03582(18) Uani 1 1 d .
N1 N -0.1041(2) 0.75772(19) 0.24139(14) 0.0287(4) Uani 1 1 d .
N2 N 0.0983(2) 0.6986(2) 0.35884(14) 0.0296(4) Uani 1 1 d .
O1 O 0.19192(17) 0.57652(16) 0.19761(13) 0.0338(4) Uani 1 1 d .
C1 C -0.1991(2) 0.7923(2) 0.18005(19) 0.0341(5) Uani 1 1 d .
H1 H -0.2129 0.7762 0.1115 0.041 Uiso 1 1 calc R
C2 C -0.2792(3) 0.8518(3) 0.2140(2) 0.0397(6) Uani 1 1 d .
H2 H -0.3429 0.8768 0.1689 0.048 Uiso 1 1 calc R
C3 C -0.2631(3) 0.8729(3) 0.3136(2) 0.0393(6) Uani 1 1 d .
H3 H -0.3168 0.9114 0.3367 0.047 Uiso 1 1 calc R
C4 C -0.1648(2) 0.8363(2) 0.38235(19) 0.0322(5) Uani 1 1 d .
C5 C -0.1404(3) 0.8549(3) 0.4866(2) 0.0401(6) Uani 1 1 d .
H5 H -0.1936 0.8891 0.5141 0.048 Uiso 1 1 calc R
C6 C -0.0381(3) 0.8223(3) 0.5469(2) 0.0414(6) Uani 1 1 d .
H6 H -0.0226 0.8346 0.6157 0.050 Uiso 1 1 calc R
C7 C 0.0446(3) 0.7707(3) 0.50843(18) 0.0349(6) Uani 1 1 d .
H7 H 0.1144 0.7513 0.5524 0.042 Uiso 1 1 calc R
C8 C 0.0244(2) 0.7481(2) 0.40584(17) 0.0277(5) Uani 1 1 d .
C9 C -0.0845(2) 0.7810(2) 0.34207(17) 0.0265(5) Uani 1 1 d .
C10 C 0.2147(3) 0.6779(2) 0.42381(17) 0.0315(5) Uani 1 1 d .
C11 C 0.2000(3) 0.5568(3) 0.4502(2) 0.0439(7) Uani 1 1 d .
H11 H 0.1122 0.4885 0.4284 0.053 Uiso 1 1 calc R
C12 C 0.3165(4) 0.5368(4) 0.5094(2) 0.0587(9) Uani 1 1 d .
H12 H 0.3058 0.4551 0.5267 0.070 Uiso 1 1 calc R
C13 C 0.4455(4) 0.6357(4) 0.5419(2) 0.0615(10) Uani 1 1 d .
H13 H 0.5229 0.6214 0.5805 0.074 Uiso 1 1 calc R
C14 C 0.4613(3) 0.7565(4) 0.5176(2) 0.0585(9) Uani 1 1 d .
H14 H 0.5493 0.8247 0.5406 0.070 Uiso 1 1 calc R
C15 C 0.3457(3) 0.7775(3) 0.4586(2) 0.0439(7) Uani 1 1 d .
H15 H 0.3573 0.8600 0.4425 0.053 Uiso 1 1 calc R
C16 C 0.1065(3) 0.8078(2) 0.10941(18) 0.0303(5) Uani 1 1 d .
H16A H 0.1530 0.7708 0.0721 0.036 Uiso 1 1 calc R
H16B H 0.0217 0.8049 0.0596 0.036 Uiso 1 1 calc R
C17 C 0.1539(3) 1.0656(3) 0.2460(2) 0.0518(8) Uani 1 1 d .
H17A H 0.0608 1.0589 0.2105 0.078 Uiso 1 1 calc R
H17B H 0.2145 1.1577 0.2721 0.078 Uiso 1 1 calc R
H17C H 0.1534 1.0212 0.3008 0.078 Uiso 1 1 calc R
C18 C 0.2211(3) 1.0783(3) 0.0535(2) 0.0456(7) Uani 1 1 d .
H18A H 0.2500 1.0368 0.0055 0.068 Uiso 1 1 calc R
H18B H 0.2855 1.1689 0.0814 0.068 Uiso 1 1 calc R
H18C H 0.1292 1.0765 0.0206 0.068 Uiso 1 1 calc R
C19 C 0.4051(3) 1.0118(3) 0.2280(2) 0.0443(7) Uani 1 1 d .
H19A H 0.4098 0.9746 0.2865 0.067 Uiso 1 1 calc R
H19B H 0.4611 1.1055 0.2485 0.067 Uiso 1 1 calc R
H19C H 0.4397 0.9690 0.1850 0.067 Uiso 1 1 calc R
C20 C -0.1447(2) 0.4808(2) 0.09523(18) 0.0311(5) Uani 1 1 d .
H20A H -0.2067 0.5140 0.0509 0.037 Uiso 1 1 calc R
H20B H -0.1076 0.4380 0.0533 0.037 Uiso 1 1 calc R
C21 C -0.3212(5) 0.4201(4) 0.2278(4) 0.0923(15) Uani 1 1 d .
H21A H -0.2433 0.4767 0.2862 0.139 Uiso 1 1 calc R
H21B H -0.3824 0.3499 0.2476 0.139 Uiso 1 1 calc R
H21C H -0.3714 0.4714 0.1962 0.139 Uiso 1 1 calc R
C22 C -0.4100(3) 0.2201(4) 0.0328(2) 0.0700(11) Uani 1 1 d .
H22A H -0.4718 0.2612 0.0006 0.105 Uiso 1 1 calc R
H22B H -0.4589 0.1500 0.0596 0.105 Uiso 1 1 calc R
H22C H -0.3779 0.1839 -0.0155 0.105 Uiso 1 1 calc R
C23 C -0.1615(4) 0.2475(4) 0.2031(3) 0.0754(11) Uani 1 1 d .
H23A H -0.1231 0.2115 0.1593 0.113 Uiso 1 1 calc R
H23B H -0.2253 0.1761 0.2200 0.113 Uiso 1 1 calc R
H23C H -0.0872 0.3039 0.2636 0.113 Uiso 1 1 calc R
C24 C 0.1771(3) 0.4379(3) 0.1895(3) 0.0482(7) Uani 1 1 d .
H24A H 0.1071 0.3832 0.1256 0.058 Uiso 1 1 calc R
H24B H 0.1497 0.4038 0.2438 0.058 Uiso 1 1 calc R
C25 C 0.3180(3) 0.4376(3) 0.1966(3) 0.0669(10) Uani 1 1 d .
H25A H 0.3386 0.3733 0.2342 0.080 Uiso 1 1 calc R
H25B H 0.3223 0.4159 0.1300 0.080 Uiso 1 1 calc R
C26 C 0.4158(3) 0.5720(3) 0.2491(4) 0.0755(12) Uani 1 1 d .
H26A H 0.4997 0.5945 0.2317 0.091 Uiso 1 1 calc R
H26B H 0.4416 0.5820 0.3216 0.091 Uiso 1 1 calc R
C27 C 0.3361(3) 0.6572(3) 0.2128(2) 0.0430(7) Uani 1 1 d .
H27A H 0.3690 0.7392 0.2627 0.052 Uiso 1 1 calc R
H27B H 0.3458 0.6788 0.1502 0.052 Uiso 1 1 calc R

loop_
_atom_site_aniso_label
_atom_site_aniso_U_11
_atom_site_aniso_U_22
_atom_site_aniso_U_33
_atom_site_aniso_U_23
_atom_site_aniso_U_13
_atom_site_aniso_U_12
Sc1 0.0273(2) 0.0264(2) 0.0221(2) 0.00593(17) 0.00917(17) 0.01037(18)
Si1 0.0390(4) 0.0271(3) 0.0321(4) 0.0090(3) 0.0176(3) 0.0127(3)
Si2 0.0330(4) 0.0368(4) 0.0324(4) 0.0042(3) 0.0137(3) 0.0059(3)
N1 0.0296(10) 0.0289(10) 0.0262(10) 0.0066(8) 0.0093(8) 0.0095(8)
N2 0.0314(10) 0.0352(11) 0.0248(10) 0.0071(8) 0.0085(8) 0.0168(9)
O1 0.0334(9) 0.0304(9) 0.0413(10) 0.0088(7) 0.0158(8) 0.0141(7)
C1 0.0328(13) 0.0367(14) 0.0309(13) 0.0080(10) 0.0071(10) 0.0141(11)
C2 0.0319(13) 0.0432(15) 0.0431(15) 0.0107(12) 0.0061(11) 0.0187(12)
C3 0.0323(13) 0.0396(14) 0.0484(16) 0.0050(12) 0.0141(12) 0.0178(11)
C4 0.0290(12) 0.0286(12) 0.0374(13) 0.0022(10) 0.0136(10) 0.0086(10)
C5 0.0413(14) 0.0468(16) 0.0395(15) 0.0063(12) 0.0216(12) 0.0201(12)
C6 0.0514(16) 0.0459(16) 0.0291(13) 0.0053(11) 0.0187(12) 0.0178(13)
C7 0.0402(14) 0.0406(14) 0.0265(12) 0.0089(10) 0.0123(10) 0.0176(12)
C8 0.0299(12) 0.0254(11) 0.0269(12) 0.0065(9) 0.0105(9) 0.0087(10)
C9 0.0279(11) 0.0215(11) 0.0285(12) 0.0056(9) 0.0112(9) 0.0060(9)
C10 0.0374(13) 0.0402(14) 0.0217(11) 0.0053(10) 0.0095(10) 0.0218(11)
C11 0.0539(17) 0.0445(16) 0.0377(15) 0.0135(12) 0.0138(13) 0.0246(14)
C12 0.087(3) 0.063(2) 0.0417(17) 0.0195(15) 0.0153(17) 0.052(2)
C13 0.063(2) 0.094(3) 0.0372(16) 0.0057(17) 0.0024(15) 0.057(2)
C14 0.0381(16) 0.079(2) 0.0456(17) -0.0024(16) 0.0011(13) 0.0235(16)
C15 0.0397(15) 0.0475(16) 0.0385(15) 0.0057(12) 0.0062(12) 0.0168(13)
C16 0.0350(13) 0.0299(12) 0.0288(12) 0.0074(10) 0.0139(10) 0.0131(10)
C17 0.066(2) 0.0365(15) 0.0587(19) 0.0027(13) 0.0369(16) 0.0157(14)
C18 0.0526(17) 0.0376(15) 0.0494(17) 0.0220(13) 0.0215(14) 0.0137(13)
C19 0.0463(16) 0.0346(14) 0.0436(16) 0.0057(12) 0.0114(13) 0.0095(12)
C20 0.0309(12) 0.0333(13) 0.0280(12) 0.0050(10) 0.0111(10) 0.0108(10)
C21 0.116(3) 0.058(2) 0.122(4) 0.004(2) 0.098(3) 0.011(2)
C22 0.0510(19) 0.073(2) 0.0492(19) 0.0043(17) 0.0133(15) -0.0151(17)
C23 0.056(2) 0.068(2) 0.098(3) 0.051(2) 0.022(2) 0.0139(18)
C24 0.0490(16) 0.0292(14) 0.069(2) 0.0130(13) 0.0229(15) 0.0151(12)
C25 0.055(2) 0.0431(18) 0.107(3) 0.0184(18) 0.025(2) 0.0271(16)
C26 0.0436(18) 0.0462(19) 0.137(4) 0.023(2) 0.025(2) 0.0220(16)
C27 0.0327(14) 0.0345(14) 0.0632(18) 0.0121(13) 0.0196(13) 0.0115(11)

loop_
_atom_type_symbol
_atom_type_description
_atom_type_scat_dispersion_real
_atom_type_scat_dispersion_imag
_atom_type_scat_source
C C 0.0033 0.0016 'International Tables Vol C Tables 4.2.6.8 and 6.1.1.4'
H H 0.0000 0.0000 'International Tables Vol C Tables 4.2.6.8 and 6.1.1.4'
N N 0.0061 0.0033 'International Tables Vol C Tables 4.2.6.8 and 6.1.1.4'
O O 0.0106 0.0060 'International Tables Vol C Tables 4.2.6.8 and 6.1.1.4'
Si Si 0.0817 0.0704 'International Tables Vol C Tables 4.2.6.8 and 6.1.1.4'
Sc Sc 0.2519 0.3716 'International Tables Vol C Tables 4.2.6.8 and 6.1.1.4'

loop_
_geom_angle_atom_site_label_1
_geom_angle_atom_site_label_2
_geom_angle_atom_site_label_3
_geom_angle
N2 Sc1 O1 92.36(7)
N2 Sc1 C20 124.07(8)
O1 Sc1 C20 94.97(8)
N2 Sc1 C16 125.19(8)
O1 Sc1 C16 93.91(8)
C20 Sc1 C16 109.50(9)
N2 Sc1 N1 73.50(7)
O1 Sc1 N1 165.83(7)
C20 Sc1 N1 93.86(8)
C16 Sc1 N1 93.57(8)
C16 Si1 C17 110.15(12)
C16 Si1 C19 112.02(12)
C17 Si1 C19 107.80(14)
C16 Si1 C18 112.26(12)
C17 Si1 C18 107.70(14)
C19 Si1 C18 106.69(13)
C20 Si2 C21 109.84(14)
C20 Si2 C22 114.04(13)
C21 Si2 C22 108.83(19)
C20 Si2 C23 112.49(14)
C21 Si2 C23 107.4(2)
C22 Si2 C23 103.93(18)
C1 N1 C9 118.4(2)
C1 N1 Sc1 127.29(16)
C9 N1 Sc1 114.33(15)
C8 N2 C10 115.93(19)
C8 N2 Sc1 119.31(15)
C10 N2 Sc1 124.75(15)
C27 O1 C24 108.53(19)
C27 O1 Sc1 123.26(14)
C24 O1 Sc1 128.08(15)
N1 C1 C2 122.9(2)
C3 C2 C1 119.4(2)
C2 C3 C4 120.2(2)
C5 C4 C3 124.2(2)
C5 C4 C9 119.1(2)
C3 C4 C9 116.7(2)
C6 C5 C4 119.4(2)
C5 C6 C7 122.1(2)
C8 C7 C6 121.4(2)
N2 C8 C7 127.1(2)
N2 C8 C9 116.4(2)
C7 C8 C9 116.6(2)
N1 C9 C4 122.4(2)
N1 C9 C8 116.2(2)
C4 C9 C8 121.4(2)
C15 C10 C11 118.4(2)
C15 C10 N2 120.2(2)
C11 C10 N2 121.3(2)
C10 C11 C12 120.3(3)
C13 C12 C11 120.5(3)
C12 C13 C14 119.9(3)
C13 C14 C15 120.1(3)
C10 C15 C14 120.9(3)
Si1 C16 Sc1 127.45(12)
Si2 C20 Sc1 124.46(12)
O1 C24 C25 105.6(2)
C26 C25 C24 105.0(3)
C25 C26 C27 103.7(3)
O1 C27 C26 104.6(2)

loop_
_geom_bond_atom_site_label_1
_geom_bond_atom_site_label_2
_geom_bond_distance
Sc1 N2 2.1335(19)
Sc1 O1 2.1714(17)
Sc1 C20 2.230(2)
Sc1 C16 2.230(2)
Sc1 N1 2.293(2)
Si1 C16 1.837(2)
Si1 C17 1.876(3)
Si1 C19 1.879(3)
Si1 C18 1.881(3)
Si2 C20 1.842(2)
Si2 C21 1.852(3)
Si2 C22 1.868(3)
Si2 C23 1.876(4)
N1 C1 1.328(3)
N1 C9 1.367(3)
N2 C8 1.377(3)
N2 C10 1.429(3)
O1 C27 1.451(3)
O1 C24 1.457(3)
C1 C2 1.399(4)
C2 C3 1.360(4)
C3 C4 1.415(4)
C4 C5 1.408(4)
C4 C9 1.418(3)
C5 C6 1.364(4)
C6 C7 1.402(4)
C7 C8 1.392(3)
C8 C9 1.437(3)
C10 C15 1.375(4)
C10 C11 1.384(4)
C11 C12 1.395(4)
C12 C13 1.359(5)
C13 C14 1.366(5)
C14 C15 1.392(4)
C24 C25 1.498(4)
C25 C26 1.452(5)
C26 C27 1.500(4)
